data_4339558
loop_
_publ_author_name
'Chai, Wen-Xiang'
'Wu, Li-Ming'
'Li, Jun-Qian'
'Chen, Ling'

_publ_section_title
;
 A series of new copper iodobismuthates: structural relationships, optical
 band gaps affected by dimensionality, and distinct thermal stabilities.
;
_journal_issue 21
_journal_name_full 'Inorganic chemistry'
_journal_page_first 8698
_journal_page_last 8704
_journal_paper_doi 10.1021/ic700904d
_journal_volume 46
_journal_year 2007
_chemical_formula_moiety 'C8 H20 N, Bi Cu I5'
_chemical_formula_sum 'C8 H20 Bi Cu I5 N'
_chemical_formula_weight 1037.28
_chemical_name_common 'compound 2'
_chemical_name_systematic
;
 ?
;
_space_group_IT_number 2
_symmetry_cell_setting triclinic
_symmetry_space_group_name_Hall '-P 1'
_symmetry_space_group_name_H-M 'P -1'
_atom_sites_solution_hydrogens geom
_atom_sites_solution_primary direct
_atom_sites_solution_secondary difmap
_audit_creation_method SHELXL-97
_cell_angle_alpha 93.642(3)
_cell_angle_beta 99.261(6)
_cell_angle_gamma 98.105(6)
_cell_formula_units_Z 2
_cell_length_a 8.5180(10)
_cell_length_b 10.8713(11)
_cell_length_c 11.4253(12)
_cell_measurement_reflns_used 2870
_cell_measurement_temperature 295(2)
_cell_measurement_theta_max 27.4835
_cell_measurement_theta_min 3.2490
_cell_volume 1029.75(19)
_computing_cell_refinement 'CrystalClear (Rigaku Corp., 2000)'
_computing_data_collection 'CrystalClear (Rigaku Corp., 2000)'
_computing_data_reduction 'CrystalClear (Rigaku Corp., 2000)'
_computing_structure_refinement 'SHELXL-97 (Sheldrick, 1997)'
_computing_structure_solution 'SHELXS-97 (Sheldrick, 1990)'
_diffrn_ambient_temperature 295(2)
_diffrn_detector_area_resol_mean 14.6306
_diffrn_measured_fraction_theta_full 0.983
_diffrn_measured_fraction_theta_max 0.983
_diffrn_measurement_device_type 'Mercury70 (2x2 bin mode)'
_diffrn_measurement_method CCD_Profile_fitting
_diffrn_radiation_monochromator graphite
_diffrn_radiation_source 'fine-focus sealed tube'
_diffrn_radiation_type MoK\a
_diffrn_radiation_wavelength 0.71073
_diffrn_reflns_av_R_equivalents 0.0288
_diffrn_reflns_av_sigmaI/netI 0.0451
_diffrn_reflns_limit_h_max 11
_diffrn_reflns_limit_h_min -9
_diffrn_reflns_limit_k_max 14
_diffrn_reflns_limit_k_min -12
_diffrn_reflns_limit_l_max 14
_diffrn_reflns_limit_l_min -14
_diffrn_reflns_number 7913
_diffrn_reflns_theta_full 27.48
_diffrn_reflns_theta_max 27.48
_diffrn_reflns_theta_min 3.25
_exptl_absorpt_coefficient_mu 17.044
_exptl_absorpt_correction_T_max 0.2342
_exptl_absorpt_correction_T_min 0.0833
_exptl_absorpt_correction_type multi-scan
_exptl_crystal_colour 'dark red'
_exptl_crystal_density_diffrn 3.345
_exptl_crystal_density_method 'not measured'
_exptl_crystal_description block
_exptl_crystal_F_000 904
_exptl_crystal_size_max 0.29
_exptl_crystal_size_mid 0.15
_exptl_crystal_size_min 0.12
_refine_diff_density_max 2.759
_refine_diff_density_min -4.255
_refine_diff_density_rms 0.271
_refine_ls_extinction_coef 0.00235(18)
_refine_ls_extinction_expression Fc^*^=kFc[1+0.001xFc^2^\l^3^/sin(2\q)]^-1/4^
_refine_ls_extinction_method SHELXL
_refine_ls_goodness_of_fit_ref 1.039
_refine_ls_hydrogen_treatment constr
_refine_ls_matrix_type full
_refine_ls_number_parameters 146
_refine_ls_number_reflns 4621
_refine_ls_number_restraints 0
_refine_ls_restrained_S_all 1.039
_refine_ls_R_factor_all 0.0459
_refine_ls_R_factor_gt 0.0396
_refine_ls_shift/su_max 0.000
_refine_ls_shift/su_mean 0.000
_refine_ls_structure_factor_coef Fsqd
_refine_ls_weighting_details 'calc w=1/[\s^2^(Fo^2^)+(0.0553P)^2^+0.0000P] where P=(Fo^2^+2Fc^2^)/3'
_refine_ls_weighting_scheme calc
_refine_ls_wR_factor_gt 0.0993
_refine_ls_wR_factor_ref 0.1020
_reflns_number_gt 3955
_reflns_number_total 4621
_reflns_threshold_expression >2sigma(I)
_cod_data_source_file ic700904d-file004.cif
_cod_data_source_block 2.CIF
_cod_depositor_comments
;
The following automatic conversions were performed:

'_exptl_absorpt_correction_type' value 'Multi-scan' changed to
'multi-scan' according to
/usr/data/users/saulius/automatic-downloads/retrospective/ACS/lib/dictionaries/cif_core.dic
dictionary named 'cif_core.dic' version 2.4.2 from 2011-04-26.

Automatic conversion script
Id: cif_fix_values 2281 2013-09-26 08:29:07Z andrius 
;
_cod_original_sg_symbol_H-M P-1
_cod_database_code 4339558

loop_
_symmetry_equiv_pos_as_xyz
'x, y, z'
'-x, -y, -z'

loop_
_atom_site_label
_atom_site_type_symbol
_atom_site_fract_x
_atom_site_fract_y
_atom_site_fract_z
_atom_site_U_iso_or_equiv
_atom_site_adp_type
_atom_site_occupancy
_atom_site_symmetry_multiplicity
_atom_site_calc_flag
_atom_site_refinement_flags
Bi1 Bi 0.63617(4) 0.12073(3) 0.18287(3) 0.02929(12) Uani 1 1 d .
I1 I 0.68376(8) 0.39147(6) 0.25936(6) 0.04521(18) Uani 1 1 d .
I2 I 0.84188(8) 0.05836(7) 0.38781(6) 0.04894(19) Uani 1 1 d .
I3 I 0.32848(7) 0.06638(6) 0.27700(5) 0.03800(16) Uani 1 1 d .
I4 I 0.92414(7) 0.17781(5) 0.03411(5) 0.03409(15) Uani 1 1 d .
I5 I 0.61306(7) -0.16384(5) 0.06896(5) 0.03387(15) Uani 1 1 d .
Cu1 Cu 0.17522(16) 0.05683(13) 0.05621(12) 0.0507(3) Uani 1 1 d .
N1 N 0.2217(8) 0.5857(7) 0.2996(6) 0.0328(16) Uani 1 1 d .
C1 C 0.0912(11) 0.6348(9) 0.3609(8) 0.039(2) Uani 1 1 d .
H1A H 0.0084 0.5650 0.3650 0.046 Uiso 1 1 calc R
H1B H 0.1395 0.6659 0.4420 0.046 Uiso 1 1 calc R
C2 C 0.0126(14) 0.7344(11) 0.3043(10) 0.058(3) Uani 1 1 d .
H2A H -0.0661 0.7575 0.3496 0.087 Uiso 1 1 calc R
H2B H -0.0394 0.7044 0.2247 0.087 Uiso 1 1 calc R
H2C H 0.0921 0.8057 0.3020 0.087 Uiso 1 1 calc R
C3 C 0.2836(11) 0.4847(9) 0.3714(8) 0.041(2) Uani 1 1 d .
H3A H 0.3731 0.4589 0.3384 0.050 Uiso 1 1 calc R
H3B H 0.3254 0.5207 0.4522 0.050 Uiso 1 1 calc R
C4 C 0.1674(14) 0.3737(11) 0.3765(11) 0.060(3) Uani 1 1 d .
H4A H 0.2188 0.3160 0.4239 0.090 Uiso 1 1 calc R
H4B H 0.1273 0.3351 0.2974 0.090 Uiso 1 1 calc R
H4C H 0.0796 0.3970 0.4116 0.090 Uiso 1 1 calc R
C5 C 0.1417(12) 0.5336(9) 0.1744(8) 0.044(2) Uani 1 1 d .
H5A H 0.0987 0.6001 0.1333 0.053 Uiso 1 1 calc R
H5B H 0.0514 0.4702 0.1801 0.053 Uiso 1 1 calc R
C6 C 0.2497(14) 0.4766(12) 0.0988(9) 0.063(3) Uani 1 1 d .
H6A H 0.1886 0.4464 0.0217 0.095 Uiso 1 1 calc R
H6B H 0.2905 0.4086 0.1370 0.095 Uiso 1 1 calc R
H6C H 0.3379 0.5388 0.0902 0.095 Uiso 1 1 calc R
C7 C 0.3568(11) 0.6885(9) 0.2915(8) 0.044(2) Uani 1 1 d .
H7A H 0.3142 0.7496 0.2421 0.053 Uiso 1 1 calc R
H7B H 0.4356 0.6536 0.2523 0.053 Uiso 1 1 calc R
C8 C 0.4409(16) 0.7542(12) 0.4110(10) 0.068(3) Uani 1 1 d .
H8A H 0.5252 0.8183 0.3990 0.103 Uiso 1 1 calc R
H8B H 0.4862 0.6950 0.4599 0.103 Uiso 1 1 calc R
H8C H 0.3646 0.7910 0.4497 0.103 Uiso 1 1 calc R

loop_
_atom_site_aniso_label
_atom_site_aniso_U_11
_atom_site_aniso_U_22
_atom_site_aniso_U_33
_atom_site_aniso_U_23
_atom_site_aniso_U_13
_atom_site_aniso_U_12
Bi1 0.02416(19) 0.0390(2) 0.02534(17) -0.00116(13) 0.00288(12) 0.01028(14)
I1 0.0356(4) 0.0426(4) 0.0577(4) -0.0073(3) 0.0092(3) 0.0105(3)
I2 0.0491(4) 0.0586(4) 0.0369(3) 0.0026(3) -0.0101(3) 0.0215(3)
I3 0.0304(3) 0.0529(4) 0.0324(3) 0.0015(3) 0.0102(2) 0.0077(3)
I4 0.0273(3) 0.0403(3) 0.0372(3) 0.0020(2) 0.0100(2) 0.0092(2)
I5 0.0319(3) 0.0413(3) 0.0306(3) 0.0038(2) 0.0083(2) 0.0093(2)
Cu1 0.0452(8) 0.0593(8) 0.0507(7) 0.0029(6) 0.0124(6) 0.0148(6)
N1 0.026(4) 0.038(4) 0.034(4) 0.000(3) 0.006(3) 0.005(3)
C1 0.030(5) 0.049(5) 0.038(5) 0.003(4) 0.006(4) 0.009(4)
C2 0.056(7) 0.068(8) 0.054(6) 0.004(6) 0.006(5) 0.031(6)
C3 0.029(5) 0.061(6) 0.038(5) 0.013(5) 0.002(4) 0.020(4)
C4 0.067(8) 0.059(7) 0.065(7) 0.024(6) 0.015(6) 0.032(6)
C5 0.042(6) 0.048(6) 0.039(5) -0.003(4) 0.001(4) 0.002(4)
C6 0.050(7) 0.091(9) 0.044(6) -0.030(6) 0.004(5) 0.016(6)
C7 0.034(5) 0.053(6) 0.044(5) 0.006(5) 0.008(4) 0.000(4)
C8 0.071(8) 0.074(8) 0.048(6) -0.001(6) -0.004(6) -0.010(7)

loop_
_atom_type_symbol
_atom_type_description
_atom_type_scat_dispersion_real
_atom_type_scat_dispersion_imag
_atom_type_scat_source
C C 0.0033 0.0016 'International Tables Vol C Tables 4.2.6.8 and 6.1.1.4'
H H 0.0000 0.0000 'International Tables Vol C Tables 4.2.6.8 and 6.1.1.4'
Bi Bi -4.1077 10.2566 'International Tables Vol C Tables 4.2.6.8 and 6.1.1.4'
Cu Cu 0.3201 1.2651 'International Tables Vol C Tables 4.2.6.8 and 6.1.1.4'
I I -0.4742 1.8119 'International Tables Vol C Tables 4.2.6.8 and 6.1.1.4'
N N 0.0061 0.0033 'International Tables Vol C Tables 4.2.6.8 and 6.1.1.4'

loop_
_geom_angle_atom_site_label_1
_geom_angle_atom_site_label_2
_geom_angle_atom_site_label_3
_geom_angle
_geom_angle_site_symmetry_1
_geom_angle_site_symmetry_3
I2 Bi1 I1 94.90(2) . .
I2 Bi1 I3 96.43(2) . .
I1 Bi1 I3 93.944(19) . .
I2 Bi1 I4 93.93(2) . .
I1 Bi1 I4 88.009(19) . .
I3 Bi1 I4 169.254(19) . .
I2 Bi1 I5 88.18(2) . .
I1 Bi1 I5 171.711(19) . .
I3 Bi1 I5 93.356(19) . .
I4 Bi1 I5 84.097(17) . .
I2 Bi1 I5 174.29(2) . 2_655
I1 Bi1 I5 90.813(19) . 2_655
I3 Bi1 I5 83.178(18) . 2_655
I4 Bi1 I5 86.231(18) . 2_655
I5 Bi1 I5 86.160(17) . 2_655
I2 Bi1 Bi1 132.415(19) . 2_655
I1 Bi1 Bi1 132.262(18) . 2_655
I3 Bi1 Bi1 87.487(17) . 2_655
I4 Bi1 Bi1 83.406(16) . 2_655
I5 Bi1 Bi1 44.241(12) . 2_655
I5 Bi1 Bi1 41.920(12) 2_655 2_655
Cu1 I3 Bi1 87.80(3) . .
Cu1 I4 Cu1 71.46(5) 1_655 2_655
Cu1 I4 Bi1 122.67(4) 1_655 .
Cu1 I4 Bi1 83.23(3) 2_655 .
Cu1 I5 Bi1 82.52(3) 2_655 .
Cu1 I5 Bi1 79.40(3) 2_655 2_655
Bi1 I5 Bi1 93.840(17) . 2_655
I3 Cu1 I4 113.54(5) . 1_455
I3 Cu1 I4 111.04(5) . 2_655
I4 Cu1 I4 108.54(5) 1_455 2_655
I3 Cu1 I5 106.39(5) . 2_655
I4 Cu1 I5 108.40(5) 1_455 2_655
I4 Cu1 I5 108.79(5) 2_655 2_655
I3 Cu1 Cu1 130.49(7) . 2
I4 Cu1 Cu1 54.37(4) 1_455 2
I4 Cu1 Cu1 54.17(4) 2_655 2
I5 Cu1 Cu1 123.10(7) 2_655 2
C7 N1 C3 110.8(7) . .
C7 N1 C5 108.7(7) . .
C3 N1 C5 111.2(7) . .
C7 N1 C1 111.6(7) . .
C3 N1 C1 107.5(6) . .
C5 N1 C1 107.1(6) . .
C2 C1 N1 116.6(8) . .
C2 C1 H1A 108.1 . .
N1 C1 H1A 108.1 . .
C2 C1 H1B 108.1 . .
N1 C1 H1B 108.1 . .
H1A C1 H1B 107.3 . .
C1 C2 H2A 109.5 . .
C1 C2 H2B 109.5 . .
H2A C2 H2B 109.5 . .
C1 C2 H2C 109.5 . .
H2A C2 H2C 109.5 . .
H2B C2 H2C 109.5 . .
C4 C3 N1 116.3(8) . .
C4 C3 H3A 108.2 . .
N1 C3 H3A 108.2 . .
C4 C3 H3B 108.2 . .
N1 C3 H3B 108.2 . .
H3A C3 H3B 107.4 . .
C3 C4 H4A 109.5 . .
C3 C4 H4B 109.5 . .
H4A C4 H4B 109.5 . .
C3 C4 H4C 109.5 . .
H4A C4 H4C 109.5 . .
H4B C4 H4C 109.5 . .
N1 C5 C6 115.7(8) . .
N1 C5 H5A 108.4 . .
C6 C5 H5A 108.4 . .
N1 C5 H5B 108.4 . .
C6 C5 H5B 108.4 . .
H5A C5 H5B 107.4 . .
C5 C6 H6A 109.5 . .
C5 C6 H6B 109.5 . .
H6A C6 H6B 109.5 . .
C5 C6 H6C 109.5 . .
H6A C6 H6C 109.5 . .
H6B C6 H6C 109.5 . .
N1 C7 C8 114.1(8) . .
N1 C7 H7A 108.7 . .
C8 C7 H7A 108.7 . .
N1 C7 H7B 108.7 . .
C8 C7 H7B 108.7 . .
H7A C7 H7B 107.6 . .
C7 C8 H8A 109.5 . .
C7 C8 H8B 109.5 . .
H8A C8 H8B 109.5 . .
C7 C8 H8C 109.5 . .
H8A C8 H8C 109.5 . .
H8B C8 H8C 109.5 . .

loop_
_geom_bond_atom_site_label_1
_geom_bond_atom_site_label_2
_geom_bond_distance
_geom_bond_site_symmetry_2
Bi1 I2 2.8686(7) .
Bi1 I1 2.9689(7) .
Bi1 I3 2.9877(7) .
Bi1 I4 3.2152(7) .
Bi1 I5 3.2461(7) .
Bi1 I5 3.3899(7) 2_655
Bi1 Bi1 4.8479(8) 2_655
I3 Cu1 2.6357(15) .
I4 Cu1 2.6512(13) 1_655
I4 Cu1 2.6578(15) 2_655
I5 Cu1 2.6648(14) 2_655
I5 Bi1 3.3899(7) 2_655
Cu1 I4 2.6512(13) 1_455
Cu1 I4 2.6578(15) 2_655
Cu1 I5 2.6648(14) 2_655
Cu1 Cu1 3.100(3) 2
N1 C7 1.506(11) .
N1 C3 1.516(11) .
N1 C5 1.519(11) .
N1 C1 1.543(10) .
C1 C2 1.480(13) .
C1 H1A 0.9700 .
C1 H1B 0.9700 .
C2 H2A 0.9600 .
C2 H2B 0.9600 .
C2 H2C 0.9600 .
C3 C4 1.460(15) .
C3 H3A 0.9700 .
C3 H3B 0.9700 .
C4 H4A 0.9600 .
C4 H4B 0.9600 .
C4 H4C 0.9600 .
C5 C6 1.525(13) .
C5 H5A 0.9700 .
C5 H5B 0.9700 .
C6 H6A 0.9600 .
C6 H6B 0.9600 .
C6 H6C 0.9600 .
C7 C8 1.518(14) .
C7 H7A 0.9700 .
C7 H7B 0.9700 .
C8 H8A 0.9600 .
C8 H8B 0.9600 .
C8 H8C 0.9600 .
